data_7703837
loop_
_publ_author_name
'Azpeitia, S.'
'Mart\'inez-Mart\'inez, A J'
'Garralda, M. A.'
'Weller, A. S.'
'Huertos, M. A.'

_publ_section_title
;
 Si-C(sp<sup>3</sup>) bond activation through oxidative addition at a
 Rh(i) centre.
;
_journal_issue 17
_journal_name_full 'Dalton transactions (Cambridge, England : 2003)'
_journal_page_first 5416
_journal_page_last 5419
_journal_paper_doi 10.1039/d0dt00725k
_journal_volume 49
_journal_year 2020
_chemical_formula_moiety 'C23 H28 Rh S2 Si, 2(C H2 Cl2), C32 H12 B F24'
_chemical_formula_sum 'C57 H44 B Cl4 F24 Rh S2 Si'
_chemical_formula_weight 1532.65
_space_group_crystal_system monoclinic
_space_group_IT_number 15
_space_group_name_Hall '-I 2ya'
_space_group_name_H-M_alt 'I 1 2/a 1'
_atom_sites_solution_hydrogens geom
_atom_sites_solution_primary dual
_audit_creation_date 2019-12-04
_audit_creation_method
;
Olex2 1.2
(compiled 2018.05.29 svn.r3508 for OlexSys, GUI svn.r5506)
;
_audit_update_record
;
2019-12-04 deposited with the CCDC.	2020-03-23 downloaded from the CCDC.
;
_cell_angle_alpha 90
_cell_angle_beta 105.0030(10)
_cell_angle_gamma 90
_cell_formula_units_Z 8
_cell_length_a 26.2033(2)
_cell_length_b 12.75000(10)
_cell_length_c 38.5848(3)
_cell_measurement_reflns_used 70019
_cell_measurement_temperature 150.01(14)
_cell_measurement_theta_max 76.1980
_cell_measurement_theta_min 3.6180
_cell_volume 12451.46(18)
_computing_cell_refinement 'CrysAlisPro 1.171.38.43b (Rigaku OD, 2015)'
_computing_data_collection 'CrysAlisPro 1.171.38.43b (Rigaku OD, 2015)'
_computing_data_reduction 'CrysAlisPro 1.171.38.43b (Rigaku OD, 2015)'
_computing_molecular_graphics 'Olex2 (Dolomanov et al., 2009)'
_computing_publication_material 'Olex2 (Dolomanov et al., 2009)'
_computing_structure_refinement 'ShelXL (Sheldrick, 2015)'
_computing_structure_solution 'ShelXT (Sheldrick, 2015)'
_diffrn_ambient_environment N~2~
_diffrn_ambient_temperature 150.01(14)
_diffrn_detector 'CCD plate'
_diffrn_detector_area_resol_mean 10.4102
_diffrn_detector_type Atlas
_diffrn_measured_fraction_theta_full 1.000
_diffrn_measured_fraction_theta_max 0.993
_diffrn_measurement_details
;
List of Runs (angles in degrees, time in seconds):

  # Type    Start    End  Width  t~exp~   \w     \q     \k     \f   Frames
#--------------------------------------------------------------------------
  1  \w    -82.00  41.00   1.00    2.00    --  -42.66   0.00 150.00  123
  2  \w     81.00 124.00   1.00    2.00    --   42.66 178.00 -90.00   43
  3  \w   -121.00 -56.00   1.00    2.00    --  -42.66 178.00-120.00   65
  4  \w    143.00 173.00   1.00    8.00    --  111.00 117.00 -26.00   30
  5  \w     82.00 175.00   1.00    8.00    --  111.00  15.00-180.00   93
  6  \w     84.00 109.00   1.00    8.00    --  111.00 -95.00-120.00   25
  7  \w     93.00 120.00   1.00    8.00    --  111.00-125.00-120.00   27
  8  \w     68.00  94.00   1.00    8.00    --  111.00 -45.00-150.00   26
  9  \w     50.00  91.00   1.00    8.00    --  111.00 -30.00-150.00   41
 10  \w     63.00  94.00   1.00    8.00    --  111.00 -45.00 -60.00   31
 11  \w     50.00  89.00   1.00    8.00    --  111.00 -30.00 -30.00   39
 12  \w     39.00  86.00   1.00    8.00    --  111.00 -30.00  30.00   47
 13  \w     36.00  90.00   1.00    8.00    --  111.00 -30.00  90.00   54
 14  \w     31.00  90.00   1.00    8.00    --  111.00 -95.00   0.00   59
 15  \w     51.00 117.00   1.00    8.00    --  111.00-125.00   0.00   66
 16  \w     40.00  82.00   1.00    8.00    --  111.00-125.00-120.00   42
 17  \w     37.00 124.00   1.00    8.00    --  111.00 -77.00-120.00   87
 18  \w   -111.00 -24.00   1.00    2.00    --  -42.66 -38.00 120.00   87
 19  \w     62.00 119.00   1.00    2.00    --   42.66 178.00   0.00   57
 20  \w     63.00 121.00   1.00    2.00    --   42.66  19.00-150.00   58
 21  \w     60.00 118.00   1.00    2.00    --   42.66-178.00 120.00   58
 22  \w     40.00  90.00   1.00    8.00    --  111.00 -45.00  30.00   50
 23  \w    111.00 142.00   1.00    8.00    --  111.00 -77.00  30.00   31
 24  \w     56.00 109.00   1.00    8.00    --  111.00 -95.00  90.00   53
 25  \w     77.00 155.00   1.00    8.00    --  111.00 -15.00  60.00   78
 26  \w     92.00 121.00   1.00    8.00    --  111.00-125.00  90.00   29
 27  \w     74.00 116.00   1.00    8.00    --  111.00-125.00  60.00   42
 28  \w     93.00 119.00   1.00    8.00    --  111.00  45.00  60.00   26
 29  \w     55.00  83.00   1.00    8.00    --  111.00 -77.00  30.00   28
 30  \w     43.00  69.00   1.00    8.00    --  111.00 -15.00  60.00   26
 31  \w     72.00 121.00   1.00    8.00    --  111.00-125.00-150.00   49
 32  \w     88.00 116.00   1.00    8.00    --  111.00-125.00 -90.00   28
 33  \w     39.00  77.00   1.00    8.00    --  111.00-125.00 -90.00   38
 34  \w     45.00  77.00   1.00    8.00    --  111.00 -45.00  90.00   32
 35  \w     42.00  79.00   1.00    8.00    --  111.00 -15.00-180.00   37
 36  \w     82.00 144.00   1.00    8.00    --  111.00 -15.00-180.00   62
 37  \w     48.00  75.00   1.00    8.00    --  111.00 -77.00-180.00   27
 38  \w     71.00  97.00   1.00    2.00    --   42.66 178.00-180.00   26
 39  \w     50.00  76.00   1.00    8.00    --  111.00 -30.00 -60.00   26
 40  \w    109.00 135.00   1.00    8.00    --  111.00  30.00 120.00   26
 41  \w    124.00 173.00   1.00    8.00    --  111.00  30.00  60.00   49
 42  \w      3.00  28.00   1.00    2.00    --   38.00  89.00-111.29   25
 43  \w      1.00  26.00   1.00    2.00    --   38.00  93.00   7.61   25
 44  \w     -6.00  26.00   1.00    2.00    --  -42.66  57.00 150.00   32
 45  \w   -112.00 -16.00   1.00    2.00    --  -42.66 -57.00   0.00   96
 46  \w    -68.00 -22.00   1.00    2.00    --  -42.66 -38.00  30.00   46
 47  \w     13.00  38.00   1.00    2.00    --   46.00  83.00-178.06   25
 48  \w     14.00  46.00   1.00    2.00    --   46.00  80.00 113.40   32
 49  \w     19.00  44.00   1.00    2.00    --   50.00  81.00 -87.26   25
 50  \w     22.00  47.00   1.00    2.00    --   54.00  78.00 -27.15   25
 51  \w     22.00  47.00   1.00    2.00    --   54.00  78.00  67.57   25
 52  \w     31.00  57.00   1.00    2.00    --   62.00  75.00 115.34   26
 53  \w     34.00  60.00   1.00    2.00    --   62.00  75.00 -26.50   26
 54  \w     77.00 104.00   1.00    2.00    --   62.00  75.00 115.34   27
 55  \w     35.00  66.00   1.00    2.00    --   66.00  75.00  17.96   31
 56  \w     35.00  61.00   1.00    2.00    --   66.00  75.00 161.74   26
 57  \w     39.00  65.00   1.00    2.00    --   70.00  75.00  65.04   26
 58  \w     39.00  65.00   1.00    2.00    --   70.00  74.00-175.99   26
 59  \w     39.00  65.00   1.00    2.00    --   70.00  77.00-122.29   26
 60  \w    106.00 132.00   1.00    2.00    --   70.00  76.00  -6.00   26
 61  \w     39.00  65.00   1.00    2.00    --   70.00  76.00 -84.58   26
 62  \w     39.00  65.00   1.00    2.00    --   70.00  77.00-150.96   26
 63  \w     39.00  64.00   1.00    2.00    --   70.00  76.00  -6.00   25
 64  \w     43.00  69.00   1.00    2.00    --   74.00  76.00 115.40   26
 65  \w     49.00  74.00   1.00    2.00    --   74.00  69.00  92.65   25
 66  \w     47.00  77.00   1.00    8.00    --   78.00  75.00 -75.87   30
 67  \w     53.00  87.00   1.00    8.00    --   82.00  68.00   8.19   34
 68  \w     55.00  81.00   1.00    8.00    --   82.00  60.00-176.75   26
 69  \w     56.00  83.00   1.00    8.00    --   86.00  73.00-120.24   27
 70  \w     55.00  82.00   1.00    8.00    --   86.00  77.00 121.63   27
 71  \w     60.00  86.00   1.00    8.00    --   86.00  56.00 -19.30   26
 72  \w     58.00 142.00   1.00    8.00    --   86.00  66.00  59.89   84
 73  \w     59.00  86.00   1.00    8.00    --   90.00  77.00 171.96   27
 74  \w     80.00 147.00   1.00    8.00    --  111.00  77.00-120.00   67
 75  \w     80.00 106.00   1.00    8.00    --  111.00  77.00 150.00   26
 76  \w     80.00 111.00   1.00    8.00    --  111.00  77.00  90.00   31
 77  \w     86.00 113.00   1.00    8.00    --  111.00  61.00 120.00   27
 78  \w     80.00 118.00   1.00    8.00    --  111.00  77.00 -90.00   38
 79  \w     83.00 119.00   1.00    8.00    --  111.00  61.00  90.00   36
 80  \w     80.00 121.00   1.00    8.00    --  111.00  77.00   0.00   41
 81  \w     85.00 129.00   1.00    8.00    --  111.00  61.00-180.00   44
 82  \w     83.00 121.00   1.00    8.00    --  111.00  61.00   0.00   38
;
_diffrn_measurement_device 'four-circle diffractometer'
_diffrn_measurement_device_type 'SuperNova, Dual, Cu at zero, Atlas'
_diffrn_measurement_method '\w scans'
_diffrn_orient_matrix_type 'CrysAlisPro convention (1999,Acta A55,543-557)'
_diffrn_orient_matrix_UB_11 0.0416361000
_diffrn_orient_matrix_UB_12 -0.0396911000
_diffrn_orient_matrix_UB_13 -0.0186829000
_diffrn_orient_matrix_UB_21 0.0076511000
_diffrn_orient_matrix_UB_22 0.1126962000
_diffrn_orient_matrix_UB_23 -0.0121644000
_diffrn_orient_matrix_UB_31 0.0437378000
_diffrn_orient_matrix_UB_32 0.0180854000
_diffrn_orient_matrix_UB_33 0.0348124000
_diffrn_radiation_monochromator mirror
_diffrn_radiation_probe x-ray
_diffrn_radiation_type CuK\a
_diffrn_radiation_wavelength 1.54184
_diffrn_reflns_av_R_equivalents 0.0353
_diffrn_reflns_av_unetI/netI 0.0137
_diffrn_reflns_Laue_measured_fraction_full 1.000
_diffrn_reflns_Laue_measured_fraction_max 0.993
_diffrn_reflns_limit_h_max 32
_diffrn_reflns_limit_h_min -32
_diffrn_reflns_limit_k_max 16
_diffrn_reflns_limit_k_min -16
_diffrn_reflns_limit_l_max 48
_diffrn_reflns_limit_l_min -47
_diffrn_reflns_number 127558
_diffrn_reflns_point_group_measured_fraction_full 1.000
_diffrn_reflns_point_group_measured_fraction_max 0.993
_diffrn_reflns_theta_full 67.684
_diffrn_reflns_theta_max 76.429
_diffrn_reflns_theta_min 3.493
_diffrn_source 'micro-focus sealed X-ray tube'
_diffrn_source_type 'SuperNova (Cu) X-ray Source'
_exptl_absorpt_coefficient_mu 5.610
_exptl_absorpt_correction_T_max 1.00000
_exptl_absorpt_correction_T_min 0.47471
_exptl_absorpt_correction_type multi-scan
_exptl_absorpt_process_details
;
CrysAlisPro 1.171.38.43b (Rigaku Oxford Diffraction, 2015)
Empirical absorption correction using spherical harmonics,
 implemented in SCALE3 ABSPACK scaling algorithm.
;
_exptl_crystal_colour yellow
_exptl_crystal_colour_primary yellow
_exptl_crystal_density_diffrn 1.635
_exptl_crystal_description prism
_exptl_crystal_F_000 6128
_exptl_crystal_size_max 0.25
_exptl_crystal_size_mid 0.2
_exptl_crystal_size_min 0.18
_refine_diff_density_max 0.880
_refine_diff_density_min -0.617
_refine_diff_density_rms 0.060
_refine_ls_extinction_method none
_refine_ls_goodness_of_fit_ref 1.025
_refine_ls_hydrogen_treatment constr
_refine_ls_matrix_type full
_refine_ls_number_parameters 899
_refine_ls_number_reflns 12964
_refine_ls_number_restraints 456
_refine_ls_restrained_S_all 1.094
_refine_ls_R_factor_all 0.0326
_refine_ls_R_factor_gt 0.0306
_refine_ls_shift/su_max 0.004
_refine_ls_shift/su_mean 0.000
_refine_ls_structure_factor_coef Fsqd
_refine_ls_weighting_details 'w=1/[\s^2^(Fo^2^)+(0.0439P)^2^+25.1611P] where P=(Fo^2^+2Fc^2^)/3'
_refine_ls_weighting_scheme calc
_refine_ls_wR_factor_gt 0.0811
_refine_ls_wR_factor_ref 0.0829
_reflns_Friedel_coverage 0.000
_reflns_number_gt 12233
_reflns_number_total 12964
_reflns_threshold_expression 'I > 2\s(I)'
_cod_data_source_file d0dt00725k2.cif
_cod_data_source_block 165amm18
_cod_depositor_comments 'Adding full bibliography for 7703836--7703839.cif.'
_cod_original_cell_volume 12451.45(18)
_cod_database_code 7703837
_shelx_shelxl_version_number 2018/3
_chemical_oxdiff_formula 'C56 H70 Rh1 B1 F24 Si1 S2 Cl4'
_shelx_space_group_comment
;
The symmetry employed for this shelxl refinement is uniquely defined
by the following loop, which should always be used as a source of
symmetry information in preference to the above space-group names.
They are only intended as comments.
;
_shelx_estimated_absorpt_t_max 0.432
_shelx_estimated_absorpt_t_min 0.334
_reflns_odcompleteness_completeness 99.89
_reflns_odcompleteness_iscentric 1
_reflns_odcompleteness_theta 74.33
_olex2_refinement_description
;
1. Fixed Uiso
 At 1.2 times of:
  All C(H) groups, All C(H,H) groups
 At 1.5 times of:
  All C(H,H,H) groups
2. Restrained distances
 F23-F21 \\sim F23-F22 \\sim F21-F22 \\sim F23A-F22A \\sim F23A-F21A \\sim
F22A-F21A
 with sigma of 0.04
 F10A-F11A \\sim F10A-F12A \\sim F10-F11 \\sim F10-F12 \\sim F11-F12 \\sim
F11A-F12A
 with sigma of 0.04
 C39-F10A \\sim C39-F10 \\sim C39-F11 \\sim C39-F11A \\sim C39-F12 \\sim
C39-F12A
 with sigma of 0.02
 C55-F23 \\sim C55-F21 \\sim C55-F22 \\sim C55-F23A \\sim C55-F22A \\sim
C55-F21A
 with sigma of 0.02
 F2-F3 \\sim F2-F1 \\sim F2A-F3A \\sim F2A-F1A \\sim F3A-F1A \\sim F3-F1
 with sigma of 0.04
 C30-F2 \\sim C30-F2A \\sim C30-F3A \\sim C30-F3 \\sim C30-F1A \\sim C30-F1
 with sigma of 0.02
3. Uiso/Uaniso restraints and constraints
C39 \\sim F10 \\sim F11 \\sim F12 \\sim F10A \\sim F11A \\sim F12A: within 2A
with sigma of 0.01 and sigma for terminal atoms of 0.01
C55 \\sim F21 \\sim F22 \\sim F23 \\sim F21A \\sim F22A \\sim F23A: within 2A
with sigma of 0.01 and sigma for terminal atoms of 0.01
C30 \\sim F1 \\sim F2 \\sim F3 \\sim F1A \\sim F2A \\sim F3A: within 2A with
sigma of 0.01 and sigma for terminal atoms of 0.01
Uanis(F3) \\sim Ueq, Uanis(F1) \\sim Ueq, Uanis(F2) \\sim Ueq, Uanis(C30) \\sim
Ueq, Uanis(F1A) \\sim Ueq, Uanis(F3A) \\sim Ueq, Uanis(F2A) \\sim Ueq: with
sigma of 0.01 and sigma for terminal atoms of 0.02
4. Rigid body (RIGU) restrains
 C39, F10, F11, F12, F10A, F11A, F12A
 with sigma for 1-2 distances of 0.004 and sigma for 1-3 distances of 0.004
 C55, F21, F22, F23, F21A, F22A, F23A
 with sigma for 1-2 distances of 0.004 and sigma for 1-3 distances of 0.004
 C30, F1, F2, F3, F1A, F2A, F3A
 with sigma for 1-2 distances of 0.004 and sigma for 1-3 distances of 0.004
5. Others
 Sof(F21A)=Sof(F22A)=Sof(F23A)=1-FVAR(1)
 Sof(F21)=Sof(F22)=Sof(F23)=FVAR(1)
 Sof(F10A)=Sof(F11A)=Sof(F12A)=1-FVAR(2)
 Sof(F10)=Sof(F11)=Sof(F12)=FVAR(2)
 Sof(F1A)=Sof(F2A)=Sof(F3A)=1-FVAR(3)
 Sof(F1)=Sof(F2)=Sof(F3)=FVAR(3)
6.a Ternary CH refined with riding coordinates:
 C17(H17), C18(H18), C19(H19), C20(H20), C21(H21), C22(H22)
6.b Secondary CH2 refined with riding coordinates:
 C23(H23A,H23B), C56(H56A,H56B), C57(H57A,H57B)
6.c Aromatic/amide H refined with riding coordinates:
 C3(H3), C4(H4), C5(H5), C6(H6), C10(H10), C11(H11), C12(H12), C13(H13),
 C25(H25), C27(H27), C29(H29), C33(H33), C35(H35), C37(H37), C41(H41), C43(H43),
  C45(H45), C49(H49), C51(H51), C53(H53)
6.d Idealised Me refined as rotating group:
 C7(H7A,H7B,H7C), C14(H14A,H14B,H14C), C15(H15A,H15B,H15C), C16(H16A,H16B,H16C)
;
_olex2_submission_special_instructions 'No special instructions were received'
_oxdiff_exptl_absorpt_empirical_details
;
Empirical correction (ABSPACK) includes:
- Absorption correction using spherical harmonics
- Frame scaling
;
_oxdiff_exptl_absorpt_empirical_full_max 1.722
_oxdiff_exptl_absorpt_empirical_full_min 0.664

loop_
_space_group_symop_operation_xyz
'x, y, z'
'-x+1/2, y, -z'
'x+1/2, y+1/2, z+1/2'
'-x+1, y+1/2, -z+1/2'
'-x, -y, -z'
'x-1/2, -y, z'
'-x+1/2, -y+1/2, -z+1/2'
'x, -y+1/2, z+1/2'

loop_
_atom_site_label
_atom_site_type_symbol
_atom_site_fract_x
_atom_site_fract_y
_atom_site_fract_z
_atom_site_U_iso_or_equiv
_atom_site_adp_type
_atom_site_occupancy
_atom_site_site_symmetry_order
_atom_site_calc_flag
_atom_site_refinement_flags_posn
_atom_site_refinement_flags_adp
_atom_site_refinement_flags_occupancy
_atom_site_disorder_assembly
_atom_site_disorder_group
Rh1 Rh 0.88025(2) 1.06508(2) 0.39314(2) 0.02063(5) Uani 1 1 d . . . . .
S1 S 0.96426(2) 0.98361(4) 0.41055(2) 0.02462(10) Uani 1 1 d . . . . .
S2 S 0.86620(2) 0.97649(4) 0.33754(2) 0.02214(9) Uani 1 1 d . . . . .
Si1 Si 0.97052(2) 0.81744(4) 0.34449(2) 0.02276(11) Uani 1 1 d . . . . .
C1 C 0.99643(7) 1.02632(16) 0.37744(5) 0.0247(4) Uani 1 1 d . . . . .
C2 C 0.99377(7) 0.95877(15) 0.34841(5) 0.0237(4) Uani 1 1 d . . . . .
C3 C 1.01635(9) 0.99651(18) 0.32156(6) 0.0332(5) Uani 1 1 d . . . . .
H3 H 1.014652 0.954165 0.301037 0.040 Uiso 1 1 calc R . . . .
C4 C 1.04107(10) 1.0935(2) 0.32397(7) 0.0406(5) Uani 1 1 d . . . . .
H4 H 1.056293 1.116164 0.305419 0.049 Uiso 1 1 calc R . . . .
C5 C 1.04353(9) 1.15707(19) 0.35335(7) 0.0412(5) Uani 1 1 d . . . . .
H5 H 1.060880 1.223041 0.355221 0.049 Uiso 1 1 calc R . . . .
C6 C 1.02057(9) 1.12422(17) 0.38011(6) 0.0343(5) Uani 1 1 d . . . . .
H6 H 1.021322 1.168251 0.400102 0.041 Uiso 1 1 calc R . . . .
C7 C 1.00424(9) 1.0397(2) 0.45140(6) 0.0391(5) Uani 1 1 d . . . . .
H7A H 1.001382 1.116316 0.450152 0.059 Uiso 1 1 calc GR . . . .
H7B H 1.041186 1.019120 0.454503 0.059 Uiso 1 1 calc GR . . . .
H7C H 0.991925 1.014198 0.471794 0.059 Uiso 1 1 calc GR . . . .
C8 C 0.86201(7) 0.84522(15) 0.35300(5) 0.0227(4) Uani 1 1 d . . . . .
C9 C 0.90771(7) 0.78385(15) 0.35797(5) 0.0234(4) Uani 1 1 d . . . . .
C10 C 0.90489(9) 0.68263(17) 0.37187(6) 0.0314(4) Uani 1 1 d . . . . .
H10 H 0.934986 0.638304 0.375767 0.038 Uiso 1 1 calc R . . . .
C11 C 0.85967(9) 0.64529(18) 0.38010(6) 0.0353(5) Uani 1 1 d . . . . .
H11 H 0.859147 0.576435 0.389411 0.042 Uiso 1 1 calc R . . . .
C12 C 0.81540(8) 0.70829(18) 0.37475(6) 0.0327(5) Uani 1 1 d . . . . .
H12 H 0.784317 0.682760 0.380215 0.039 Uiso 1 1 calc R . . . .
C13 C 0.81656(8) 0.80886(17) 0.36139(6) 0.0283(4) Uani 1 1 d . . . . .
H13 H 0.786416 0.852895 0.357959 0.034 Uiso 1 1 calc R . . . .
C14 C 0.80097(8) 1.00190(18) 0.30929(6) 0.0304(4) Uani 1 1 d . . . . .
H14A H 0.775062 0.995886 0.323512 0.046 Uiso 1 1 calc GR . . . .
H14B H 0.792677 0.950772 0.289670 0.046 Uiso 1 1 calc GR . . . .
H14C H 0.799702 1.072866 0.299349 0.046 Uiso 1 1 calc GR . . . .
C15 C 0.95926(10) 0.7778(2) 0.29662(7) 0.0429(6) Uani 1 1 d . . . . .
H15A H 0.942914 0.708109 0.293140 0.064 Uiso 1 1 calc GR . . . .
H15B H 0.993131 0.775689 0.290286 0.064 Uiso 1 1 calc GR . . . .
H15C H 0.935821 0.828615 0.281265 0.064 Uiso 1 1 calc GR . . . .
C16 C 1.02512(8) 0.73978(17) 0.37366(7) 0.0361(5) Uani 1 1 d . . . . .
H16A H 1.028170 0.757014 0.398864 0.054 Uiso 1 1 calc GR . . . .
H16B H 1.058373 0.756608 0.367736 0.054 Uiso 1 1 calc GR . . . .
H16C H 1.017593 0.664791 0.369739 0.054 Uiso 1 1 calc GR . . . .
C17 C 0.87315(8) 1.11261(17) 0.44502(5) 0.0286(4) Uani 1 1 d . . . . .
H17 H 0.893916 1.080033 0.467915 0.034 Uiso 1 1 calc R . . . .
C18 C 0.89135(8) 1.19712(16) 0.42875(6) 0.0281(4) Uani 1 1 d . . . . .
H18 H 0.926465 1.231073 0.438841 0.034 Uiso 1 1 calc R . . . .
C19 C 0.84220(8) 1.25771(16) 0.40824(6) 0.0290(4) Uani 1 1 d . . . . .
H19 H 0.847511 1.331390 0.401005 0.035 Uiso 1 1 calc R . . . .
C20 C 0.81865(8) 1.17925(16) 0.37811(6) 0.0275(4) Uani 1 1 d . . . . .
H20 H 0.802505 1.200632 0.352700 0.033 Uiso 1 1 calc R . . . .
C21 C 0.80051(8) 1.09500(16) 0.39454(6) 0.0282(4) Uani 1 1 d . . . . .
H21 H 0.770143 1.049903 0.381943 0.034 Uiso 1 1 calc R . . . .
C22 C 0.81252(9) 1.12117(17) 0.43465(6) 0.0313(4) Uani 1 1 d . . . . .
H22 H 0.793066 1.080666 0.449385 0.038 Uiso 1 1 calc R . . . .
C23 C 0.80531(9) 1.24102(17) 0.43308(6) 0.0335(5) Uani 1 1 d . . . . .
H23A H 0.818459 1.275067 0.456780 0.040 Uiso 1 1 calc R . . . .
H23B H 0.768424 1.262602 0.421908 0.040 Uiso 1 1 calc R . . . .
Cl1 Cl 0.51375(3) 0.24442(6) 0.48080(2) 0.06037(18) Uani 1 1 d . . . . .
Cl2 Cl 0.40632(3) 0.17245(8) 0.47369(3) 0.0810(3) Uani 1 1 d . . . . .
C56 C 0.44732(14) 0.2770(3) 0.46962(10) 0.0709(10) Uani 1 1 d . . . . .
H56A H 0.437069 0.302804 0.444563 0.085 Uiso 1 1 calc R . . . .
H56B H 0.441775 0.334990 0.485327 0.085 Uiso 1 1 calc R . . . .
Cl3 Cl 0.40327(3) 0.78540(5) 0.30985(2) 0.04817(15) Uani 1 1 d . . . . .
Cl4 Cl 0.37242(4) 0.91573(7) 0.24549(2) 0.0673(2) Uani 1 1 d . . . . .
C57 C 0.41066(16) 0.8117(3) 0.26696(9) 0.0739(11) Uani 1 1 d . . . . .
H57A H 0.448290 0.827327 0.268838 0.089 Uiso 1 1 calc R . . . .
H57B H 0.401168 0.747978 0.252010 0.089 Uiso 1 1 calc R . . . .
F00L F 0.43121(5) 0.52486(17) 0.28373(4) 0.0571(4) Uani 1 1 d . . . . .
F4 F 0.67423(6) 0.73934(13) 0.24138(4) 0.0461(3) Uani 1 1 d . . . . .
F5 F 0.71240(7) 0.83087(12) 0.28686(5) 0.0549(4) Uani 1 1 d . . . . .
F6 F 0.63175(6) 0.78384(12) 0.27972(4) 0.0442(3) Uani 1 1 d . . . . .
F7 F 0.81871(6) 0.44845(12) 0.49945(4) 0.0463(4) Uani 1 1 d . . . . .
F8 F 0.86329(6) 0.50340(15) 0.46412(4) 0.0546(4) Uani 1 1 d . . . . .
F9 F 0.85581(6) 0.59907(13) 0.50813(4) 0.0537(4) Uani 1 1 d . . . . .
F13 F 0.49709(6) 0.45829(13) 0.26826(4) 0.0464(3) Uani 1 1 d . . . . .
F14 F 0.48932(6) 0.62456(13) 0.27064(4) 0.0518(4) Uani 1 1 d . . . . .
F15 F 0.50943(9) 0.49640(14) 0.44261(5) 0.0759(7) Uani 1 1 d . . . . .
F16 F 0.44639(6) 0.58210(18) 0.40926(5) 0.0669(5) Uani 1 1 d . . . . .
F17 F 0.51653(6) 0.66057(13) 0.43755(4) 0.0491(4) Uani 1 1 d . . . . .
F18 F 0.66871(7) 0.01698(10) 0.33500(4) 0.0503(4) Uani 1 1 d . . . . .
F19 F 0.61346(5) 0.12384(12) 0.30176(4) 0.0428(3) Uani 1 1 d . . . . .
F20 F 0.69641(6) 0.14615(12) 0.30947(4) 0.0433(3) Uani 1 1 d . . . . .
C24 C 0.69032(7) 0.52727(14) 0.34372(5) 0.0195(3) Uani 1 1 d . . . . .
C25 C 0.73328(7) 0.47529(15) 0.33653(5) 0.0235(4) Uani 1 1 d . . . . .
H25 H 0.746924 0.414782 0.350170 0.028 Uiso 1 1 calc R . . . .
C26 C 0.75689(7) 0.50915(17) 0.31001(5) 0.0272(4) Uani 1 1 d . . . . .
C27 C 0.73939(8) 0.59816(17) 0.29020(5) 0.0275(4) Uani 1 1 d . . . . .
H27 H 0.755570 0.621328 0.272186 0.033 Uiso 1 1 calc R . . . .
C28 C 0.69739(7) 0.65304(15) 0.29732(5) 0.0235(4) Uani 1 1 d . . . . .
C29 C 0.67340(7) 0.61837(15) 0.32343(5) 0.0210(3) Uani 1 1 d . . . . .
H29 H 0.644743 0.657369 0.327698 0.025 Uiso 1 1 calc R . . . .
C30 C 0.80061(9) 0.4446(2) 0.30255(7) 0.0420(5) Uani 1 1 d D U . . .
C31 C 0.67859(8) 0.75091(17) 0.27666(6) 0.0303(4) Uani 1 1 d . . . . .
C32 C 0.70029(7) 0.55813(14) 0.41047(5) 0.0194(3) Uani 1 1 d . . . . .
C33 C 0.74619(7) 0.51876(14) 0.43386(5) 0.0214(4) Uani 1 1 d . . . . .
H33 H 0.754337 0.446456 0.432680 0.026 Uiso 1 1 calc R . . . .
C34 C 0.78051(8) 0.58239(15) 0.45894(5) 0.0241(4) Uani 1 1 d . . . . .
C35 C 0.77053(8) 0.68835(16) 0.46150(5) 0.0274(4) Uani 1 1 d . . . . .
H35 H 0.794089 0.731892 0.478302 0.033 Uiso 1 1 calc R . . . .
C36 C 0.72491(8) 0.72871(15) 0.43864(6) 0.0274(4) Uani 1 1 d . . . . .
C37 C 0.69068(8) 0.66519(15) 0.41410(5) 0.0234(4) Uani 1 1 d . . . . .
H37 H 0.659525 0.695295 0.399161 0.028 Uiso 1 1 calc R . . . .
C38 C 0.82920(9) 0.53422(18) 0.48261(6) 0.0321(4) Uani 1 1 d . . . . .
C39 C 0.71230(11) 0.84281(18) 0.44001(7) 0.0448(6) Uani 1 1 d D U . . .
C40 C 0.60179(7) 0.52174(13) 0.36791(5) 0.0185(3) Uani 1 1 d . . . . .
C41 C 0.56859(7) 0.51776(14) 0.33301(5) 0.0211(3) Uani 1 1 d . . . . .
H41 H 0.583592 0.502577 0.313650 0.025 Uiso 1 1 calc R . . . .
C42 C 0.51446(7) 0.53525(15) 0.32575(5) 0.0234(4) Uani 1 1 d . . . . .
C43 C 0.49049(7) 0.55565(15) 0.35317(6) 0.0248(4) Uani 1 1 d . . . . .
H43 H 0.453542 0.567867 0.348247 0.030 Uiso 1 1 calc R . . . .
C44 C 0.52230(8) 0.55758(14) 0.38799(6) 0.0234(4) Uani 1 1 d . . . . .
C45 C 0.57683(7) 0.54199(14) 0.39523(5) 0.0208(3) Uani 1 1 d . . . . .
H45 H 0.597572 0.545212 0.419374 0.025 Uiso 1 1 calc R . . . .
C46 C 0.48279(8) 0.53510(19) 0.28749(6) 0.0330(5) Uani 1 1 d . . . . .
C47 C 0.49871(9) 0.57437(17) 0.41900(6) 0.0319(5) Uani 1 1 d . . . . .
C48 C 0.66594(7) 0.36475(14) 0.38237(5) 0.0184(3) Uani 1 1 d . . . . .
C49 C 0.66398(7) 0.29473(14) 0.35412(5) 0.0207(3) Uani 1 1 d . . . . .
H49 H 0.664364 0.321961 0.331268 0.025 Uiso 1 1 calc R . . . .
C50 C 0.66147(7) 0.18614(15) 0.35836(5) 0.0226(4) Uani 1 1 d . . . . .
C51 C 0.65930(7) 0.14308(14) 0.39088(5) 0.0239(4) Uani 1 1 d . . . . .
H51 H 0.657587 0.069306 0.393851 0.029 Uiso 1 1 calc R . . . .
C52 C 0.65969(7) 0.21118(15) 0.41900(5) 0.0229(4) Uani 1 1 d . . . . .
C53 C 0.66320(7) 0.31931(14) 0.41499(5) 0.0198(3) Uani 1 1 d . . . . .
H53 H 0.663768 0.363570 0.434896 0.024 Uiso 1 1 calc R . . . .
C54 C 0.65997(8) 0.11815(16) 0.32660(6) 0.0299(4) Uani 1 1 d . . . . .
C55 C 0.65645(9) 0.16635(17) 0.45427(6) 0.0345(5) Uani 1 1 d D U . . .
B1 B 0.66450(8) 0.49194(15) 0.37643(5) 0.0182(4) Uani 1 1 d . . . . .
F1 F 0.78409(12) 0.3419(3) 0.29365(13) 0.0585(9) Uani 0.725(8) 1 d D U P A 1
F2 F 0.81840(16) 0.4762(4) 0.27564(11) 0.0648(11) Uani 0.725(8) 1 d D U P A 1
F3 F 0.8412(2) 0.4303(5) 0.33109(15) 0.0525(12) Uani 0.725(8) 1 d D U P A 1
F10 F 0.67545(19) 0.8579(3) 0.45797(17) 0.0725(12) Uani 0.670(9) 1 d D U P B 1
F11 F 0.6942(3) 0.8845(4) 0.40814(11) 0.0880(16) Uani 0.670(9) 1 d D U P B 1
F12 F 0.75376(19) 0.8996(4) 0.45728(17) 0.0727(13) Uani 0.670(9) 1 d D U P B 1
F21 F 0.61703(17) 0.0922(4) 0.44895(11) 0.0607(10) Uani 0.676(8) 1 d D U P C 1
F22 F 0.69825(14) 0.1122(4) 0.47048(11) 0.0689(12) Uani 0.676(8) 1 d D U P C 1
F23 F 0.6442(3) 0.2334(4) 0.47624(14) 0.0672(13) Uani 0.676(8) 1 d D U P C 1
F1A F 0.8322(6) 0.4078(13) 0.3320(4) 0.046(2) Uani 0.275(8) 1 d D U P A 2
F2A F 0.7855(4) 0.3804(10) 0.2783(3) 0.067(2) Uani 0.275(8) 1 d D U P A 2
F3A F 0.8338(3) 0.5172(8) 0.2911(3) 0.0604(19) Uani 0.275(8) 1 d D U P A 2
F10A F 0.6624(3) 0.8648(5) 0.4363(4) 0.0709(19) Uani 0.330(9) 1 d D U P B 2
F11A F 0.7206(4) 0.8921(8) 0.4111(3) 0.0675(19) Uani 0.330(9) 1 d D U P B 2
F12A F 0.7400(5) 0.8931(9) 0.4673(3) 0.076(2) Uani 0.330(9) 1 d D U P B 2
F21A F 0.6264(3) 0.2252(9) 0.4692(3) 0.0481(18) Uani 0.324(8) 1 d D U P C 2
F22A F 0.6417(5) 0.0726(5) 0.4548(2) 0.0631(18) Uani 0.324(8) 1 d D U P C 2
F23A F 0.7034(3) 0.1777(10) 0.47877(17) 0.0680(19) Uani 0.324(8) 1 d D U P C 2

loop_
_atom_site_aniso_label
_atom_site_aniso_U_11
_atom_site_aniso_U_22
_atom_site_aniso_U_33
_atom_site_aniso_U_23
_atom_site_aniso_U_13
_atom_site_aniso_U_12
Rh1 0.01764(7) 0.02213(8) 0.02219(8) -0.00263(5) 0.00528(5) 0.00120(5)
S1 0.0211(2) 0.0301(2) 0.0219(2) -0.00342(17) 0.00417(17) 0.00369(17)
S2 0.01769(19) 0.0241(2) 0.0240(2) -0.00241(16) 0.00420(16) 0.00117(16)
Si1 0.0186(2) 0.0222(2) 0.0282(3) -0.00463(19) 0.00739(19) -0.00001(18)
C1 0.0183(8) 0.0266(9) 0.0288(10) -0.0019(8) 0.0054(7) 0.0016(7)
C2 0.0187(8) 0.0247(9) 0.0278(9) -0.0023(7) 0.0062(7) 0.0006(7)
C3 0.0331(11) 0.0350(11) 0.0351(11) -0.0036(9) 0.0152(9) -0.0032(9)
C4 0.0387(12) 0.0402(12) 0.0492(14) 0.0034(11) 0.0227(11) -0.0062(10)
C5 0.0342(12) 0.0314(11) 0.0593(15) -0.0022(11) 0.0144(11) -0.0101(9)
C6 0.0294(10) 0.0293(11) 0.0427(12) -0.0088(9) 0.0068(9) -0.0023(8)
C7 0.0342(11) 0.0501(14) 0.0276(11) -0.0105(10) -0.0015(9) 0.0071(10)
C8 0.0204(8) 0.0243(9) 0.0230(9) -0.0046(7) 0.0048(7) -0.0027(7)
C9 0.0204(9) 0.0243(9) 0.0256(9) -0.0042(7) 0.0060(7) -0.0017(7)
C10 0.0293(10) 0.0257(10) 0.0396(12) -0.0006(8) 0.0095(9) 0.0003(8)
C11 0.0390(12) 0.0278(10) 0.0405(12) 0.0011(9) 0.0128(10) -0.0080(9)
C12 0.0274(10) 0.0379(11) 0.0349(11) -0.0042(9) 0.0117(8) -0.0119(9)
C13 0.0205(9) 0.0341(11) 0.0302(10) -0.0058(8) 0.0066(8) -0.0025(8)
C14 0.0218(9) 0.0364(11) 0.0296(10) -0.0024(8) 0.0004(8) 0.0026(8)
C15 0.0458(13) 0.0502(14) 0.0371(12) -0.0184(11) 0.0184(10) -0.0146(11)
C16 0.0228(10) 0.0280(10) 0.0556(14) 0.0014(10) 0.0067(9) 0.0029(8)
C17 0.0332(10) 0.0301(10) 0.0237(9) -0.0046(8) 0.0095(8) 0.0046(8)
C18 0.0250(9) 0.0262(10) 0.0319(10) -0.0091(8) 0.0054(8) -0.0008(8)
C19 0.0279(10) 0.0211(9) 0.0376(11) -0.0021(8) 0.0076(8) 0.0011(8)
C20 0.0206(9) 0.0270(10) 0.0334(10) -0.0013(8) 0.0045(8) 0.0069(7)
C21 0.0182(9) 0.0280(10) 0.0397(11) -0.0076(8) 0.0097(8) 0.0006(7)
C22 0.0321(11) 0.0291(10) 0.0380(11) -0.0041(9) 0.0185(9) -0.0008(8)
C23 0.0307(10) 0.0295(11) 0.0416(12) -0.0084(9) 0.0119(9) 0.0039(8)
Cl1 0.0610(4) 0.0628(4) 0.0592(4) 0.0102(3) 0.0190(3) 0.0080(3)
Cl2 0.0514(4) 0.0696(5) 0.1192(8) 0.0003(5) 0.0173(5) 0.0147(4)
C56 0.065(2) 0.073(2) 0.070(2) 0.0237(18) 0.0085(17) 0.0242(17)
Cl3 0.0557(4) 0.0387(3) 0.0519(3) 0.0125(3) 0.0172(3) 0.0068(3)
Cl4 0.0763(5) 0.0886(6) 0.0410(3) 0.0212(4) 0.0223(3) 0.0398(4)
C57 0.086(2) 0.089(3) 0.0463(17) 0.0095(16) 0.0166(16) 0.048(2)
F00L 0.0193(6) 0.1053(14) 0.0425(8) 0.0047(9) 0.0000(6) -0.0027(7)
F4 0.0548(9) 0.0578(9) 0.0262(6) 0.0144(6) 0.0114(6) 0.0042(7)
F5 0.0566(9) 0.0368(8) 0.0606(10) 0.0153(7) -0.0041(7) -0.0215(7)
F6 0.0428(8) 0.0463(8) 0.0478(8) 0.0216(6) 0.0196(6) 0.0129(6)
F7 0.0450(8) 0.0416(8) 0.0447(8) 0.0171(6) -0.0019(6) 0.0017(6)
F8 0.0304(7) 0.0858(12) 0.0466(8) 0.0049(8) 0.0084(6) 0.0182(7)
F9 0.0491(9) 0.0464(8) 0.0480(9) -0.0078(7) -0.0195(7) -0.0042(7)
F13 0.0443(8) 0.0582(9) 0.0313(7) -0.0075(6) -0.0002(6) 0.0061(7)
F14 0.0575(9) 0.0537(9) 0.0394(8) 0.0234(7) 0.0042(7) 0.0041(7)
F15 0.1220(17) 0.0562(10) 0.0805(13) 0.0336(9) 0.0819(13) 0.0347(11)
F16 0.0309(8) 0.1140(16) 0.0643(11) -0.0303(10) 0.0274(7) 0.0006(9)
F17 0.0600(9) 0.0507(9) 0.0456(8) -0.0174(7) 0.0299(7) -0.0086(7)
F18 0.0814(11) 0.0213(6) 0.0472(8) -0.0091(6) 0.0148(8) 0.0077(7)
F19 0.0345(7) 0.0516(8) 0.0371(7) -0.0149(6) -0.0003(6) -0.0030(6)
F20 0.0427(7) 0.0474(8) 0.0472(8) -0.0179(6) 0.0250(6) -0.0042(6)
C24 0.0176(8) 0.0206(8) 0.0207(8) -0.0011(7) 0.0059(7) -0.0032(7)
C25 0.0197(8) 0.0257(9) 0.0261(9) 0.0002(7) 0.0078(7) -0.0010(7)
C26 0.0187(9) 0.0361(11) 0.0291(10) -0.0028(8) 0.0107(7) -0.0022(8)
C27 0.0226(9) 0.0390(11) 0.0235(9) 0.0005(8) 0.0105(7) -0.0087(8)
C28 0.0215(9) 0.0264(9) 0.0223(9) 0.0016(7) 0.0049(7) -0.0072(7)
C29 0.0189(8) 0.0223(9) 0.0230(9) 0.0000(7) 0.0073(7) -0.0035(7)
C30 0.0306(11) 0.0577(14) 0.0442(12) -0.0018(11) 0.0213(10) 0.0058(10)
C31 0.0290(10) 0.0339(11) 0.0278(10) 0.0065(8) 0.0075(8) -0.0079(8)
C32 0.0202(8) 0.0190(8) 0.0214(8) 0.0018(6) 0.0097(7) -0.0013(6)
C33 0.0226(9) 0.0185(8) 0.0239(9) 0.0005(7) 0.0076(7) -0.0009(7)
C34 0.0239(9) 0.0254(9) 0.0234(9) 0.0011(7) 0.0066(7) -0.0032(7)
C35 0.0316(10) 0.0246(9) 0.0255(9) -0.0031(7) 0.0064(8) -0.0079(8)
C36 0.0352(11) 0.0178(9) 0.0306(10) 0.0004(7) 0.0111(8) -0.0025(8)
C37 0.0259(9) 0.0197(9) 0.0252(9) 0.0026(7) 0.0079(7) 0.0004(7)
C38 0.0300(10) 0.0340(11) 0.0288(10) -0.0011(9) 0.0009(8) -0.0027(9)
C39 0.0593(14) 0.0188(10) 0.0517(14) -0.0043(9) 0.0064(11) -0.0004(10)
C40 0.0189(8) 0.0148(8) 0.0233(9) 0.0026(6) 0.0081(7) -0.0003(6)
C41 0.0195(8) 0.0206(8) 0.0252(9) 0.0033(7) 0.0097(7) -0.0004(7)
C42 0.0200(9) 0.0219(9) 0.0283(10) 0.0053(7) 0.0063(7) -0.0003(7)
C43 0.0179(8) 0.0216(9) 0.0367(11) 0.0052(8) 0.0102(8) 0.0030(7)
C44 0.0241(9) 0.0177(8) 0.0329(10) 0.0014(7) 0.0155(8) 0.0018(7)
C45 0.0217(9) 0.0178(8) 0.0246(9) 0.0009(7) 0.0090(7) 0.0005(7)
C46 0.0228(10) 0.0422(12) 0.0328(11) 0.0069(9) 0.0050(8) 0.0026(9)
C47 0.0309(11) 0.0304(11) 0.0414(12) -0.0003(9) 0.0218(9) 0.0034(8)
C48 0.0133(7) 0.0188(8) 0.0233(8) 0.0003(7) 0.0051(6) 0.0001(6)
C49 0.0174(8) 0.0215(9) 0.0235(9) 0.0006(7) 0.0059(7) 0.0010(7)
C50 0.0177(8) 0.0202(9) 0.0297(10) -0.0041(7) 0.0054(7) 0.0015(7)
C51 0.0216(9) 0.0166(8) 0.0334(10) 0.0013(7) 0.0068(7) 0.0013(7)
C52 0.0198(8) 0.0217(9) 0.0277(9) 0.0044(7) 0.0071(7) 0.0021(7)
C53 0.0173(8) 0.0196(8) 0.0228(8) -0.0006(7) 0.0058(7) 0.0000(6)
C54 0.0293(10) 0.0238(10) 0.0362(11) -0.0059(8) 0.0079(8) 0.0009(8)
C55 0.0447(12) 0.0283(10) 0.0343(11) 0.0085(8) 0.0169(9) 0.0027(9)
B1 0.0172(9) 0.0175(9) 0.0212(9) 0.0011(7) 0.0072(7) 0.0006(7)
F1 0.0484(13) 0.0495(16) 0.085(2) -0.0255(15) 0.0304(15) 0.0031(11)
F2 0.0636(19) 0.088(2) 0.0609(18) 0.0159(17) 0.0494(16) 0.0267(17)
F3 0.0282(17) 0.068(3) 0.0594(17) -0.0107(16) 0.0084(14) 0.0159(16)
F10 0.087(2) 0.0345(14) 0.106(3) -0.0062(19) 0.044(2) 0.0220(15)
F11 0.150(4) 0.0261(15) 0.0644(18) 0.0080(13) -0.015(2) 0.018(3)
F12 0.072(2) 0.0242(13) 0.114(3) -0.014(2) 0.0093(19) -0.0153(14)
F21 0.062(2) 0.068(2) 0.0533(17) 0.0171(15) 0.0166(16) -0.0328(17)
F22 0.0565(16) 0.097(3) 0.0562(19) 0.052(2) 0.0196(14) 0.0339(18)
F23 0.136(4) 0.0362(14) 0.039(2) 0.0013(13) 0.041(3) -0.001(2)
F1A 0.039(4) 0.051(4) 0.056(3) 0.012(3) 0.025(3) 0.017(3)
F2A 0.064(3) 0.081(4) 0.061(4) -0.028(3) 0.023(3) 0.025(3)
F3A 0.043(3) 0.080(4) 0.075(4) 0.021(3) 0.047(3) 0.019(3)
F10A 0.067(3) 0.029(2) 0.119(5) -0.009(4) 0.028(3) 0.015(2)
F11A 0.097(4) 0.028(3) 0.082(4) 0.023(3) 0.031(3) 0.008(4)
F12A 0.109(5) 0.030(3) 0.068(4) -0.023(3) -0.013(4) 0.010(4)
F21A 0.050(3) 0.064(4) 0.043(4) 0.014(3) 0.034(3) 0.017(3)
F22A 0.112(5) 0.030(2) 0.052(3) 0.012(2) 0.030(4) -0.002(3)
F23A 0.055(3) 0.109(5) 0.037(3) 0.035(3) 0.006(2) 0.006(3)

loop_
_atom_type_symbol
_atom_type_description
_atom_type_scat_dispersion_real
_atom_type_scat_dispersion_imag
_atom_type_scat_source
C C 0.0181 0.0091 'International Tables Vol C Tables 4.2.6.8 and 6.1.1.4'
H H 0.0000 0.0000 'International Tables Vol C Tables 4.2.6.8 and 6.1.1.4'
B B 0.0090 0.0039 'International Tables Vol C Tables 4.2.6.8 and 6.1.1.4'
Cl Cl 0.3639 0.7018 'International Tables Vol C Tables 4.2.6.8 and 6.1.1.4'
F F 0.0727 0.0534 'International Tables Vol C Tables 4.2.6.8 and 6.1.1.4'
Rh Rh 0.0927 3.6045 'International Tables Vol C Tables 4.2.6.8 and 6.1.1.4'
S S 0.3331 0.5567 'International Tables Vol C Tables 4.2.6.8 and 6.1.1.4'
Si Si 0.2541 0.3302 'International Tables Vol C Tables 4.2.6.8 and 6.1.1.4'

loop_
_geom_angle_atom_site_label_1
_geom_angle_atom_site_label_2
_geom_angle_atom_site_label_3
_geom_angle
_geom_angle_site_symmetry_1
_geom_angle_site_symmetry_3
_geom_angle_publ_flag
S2 Rh1 S1 87.874(16) . . ?
C17 Rh1 S1 99.08(6) . . ?
C17 Rh1 S2 161.75(6) . . ?
C18 Rh1 S1 101.57(6) . . ?
C18 Rh1 S2 156.72(6) . . ?
C18 Rh1 C17 37.87(8) . . ?
C20 Rh1 S1 162.93(6) . . ?
C20 Rh1 S2 98.61(6) . . ?
C20 Rh1 C17 79.58(8) . . ?
C20 Rh1 C18 66.87(8) . . ?
C21 Rh1 S1 155.99(6) . . ?
C21 Rh1 S2 100.62(6) . . ?
C21 Rh1 C17 66.72(8) . . ?
C21 Rh1 C18 79.35(8) . . ?
C21 Rh1 C20 37.98(8) . . ?
C1 S1 Rh1 103.84(6) . . ?
C1 S1 C7 103.27(11) . . ?
C7 S1 Rh1 111.21(8) . . ?
C8 S2 Rh1 98.78(6) . . ?
C8 S2 C14 103.84(10) . . ?
C14 S2 Rh1 111.26(7) . . ?
C2 Si1 C9 118.42(8) . . ?
C15 Si1 C2 107.60(11) . . ?
C15 Si1 C9 106.51(10) . . ?
C16 Si1 C2 106.07(9) . . ?
C16 Si1 C9 107.44(10) . . ?
C16 Si1 C15 110.78(12) . . ?
C2 C1 S1 116.69(15) . . ?
C6 C1 S1 120.64(16) . . ?
C6 C1 C2 122.61(19) . . ?
C1 C2 Si1 126.66(15) . . ?
C1 C2 C3 115.85(19) . . ?
C3 C2 Si1 117.06(15) . . ?
C2 C3 H3 118.8 . . ?
C4 C3 C2 122.3(2) . . ?
C4 C3 H3 118.8 . . ?
C3 C4 H4 120.0 . . ?
C5 C4 C3 120.0(2) . . ?
C5 C4 H4 120.0 . . ?
C4 C5 H5 120.1 . . ?
C4 C5 C6 119.8(2) . . ?
C6 C5 H5 120.1 . . ?
C1 C6 H6 120.3 . . ?
C5 C6 C1 119.5(2) . . ?
C5 C6 H6 120.3 . . ?
S1 C7 H7A 109.5 . . ?
S1 C7 H7B 109.5 . . ?
S1 C7 H7C 109.5 . . ?
H7A C7 H7B 109.5 . . ?
H7A C7 H7C 109.5 . . ?
H7B C7 H7C 109.5 . . ?
C9 C8 S2 116.35(14) . . ?
C13 C8 S2 121.27(15) . . ?
C13 C8 C9 122.30(19) . . ?
C8 C9 Si1 127.38(15) . . ?
C8 C9 C10 115.91(18) . . ?
C10 C9 Si1 116.49(15) . . ?
C9 C10 H10 118.9 . . ?
C11 C10 C9 122.3(2) . . ?
C11 C10 H10 118.9 . . ?
C10 C11 H11 120.0 . . ?
C12 C11 C10 120.0(2) . . ?
C12 C11 H11 120.0 . . ?
C11 C12 H12 120.2 . . ?
C11 C12 C13 119.68(19) . . ?
C13 C12 H12 120.2 . . ?
C8 C13 H13 120.1 . . ?
C12 C13 C8 119.83(19) . . ?
C12 C13 H13 120.1 . . ?
S2 C14 H14A 109.5 . . ?
S2 C14 H14B 109.5 . . ?
S2 C14 H14C 109.5 . . ?
H14A C14 H14B 109.5 . . ?
H14A C14 H14C 109.5 . . ?
H14B C14 H14C 109.5 . . ?
Si1 C15 H15A 109.5 . . ?
Si1 C15 H15B 109.5 . . ?
Si1 C15 H15C 109.5 . . ?
H15A C15 H15B 109.5 . . ?
H15A C15 H15C 109.5 . . ?
H15B C15 H15C 109.5 . . ?
Si1 C16 H16A 109.5 . . ?
Si1 C16 H16B 109.5 . . ?
Si1 C16 H16C 109.5 . . ?
H16A C16 H16B 109.5 . . ?
H16A C16 H16C 109.5 . . ?
H16B C16 H16C 109.5 . . ?
Rh1 C17 H17 123.2 . . ?
C18 C17 Rh1 71.05(11) . . ?
C18 C17 H17 123.2 . . ?
C18 C17 C22 106.20(18) . . ?
C22 C17 Rh1 96.34(13) . . ?
C22 C17 H17 123.2 . . ?
Rh1 C18 H18 123.2 . . ?
C17 C18 Rh1 71.08(11) . . ?
C17 C18 H18 123.2 . . ?
C17 C18 C19 106.41(17) . . ?
C19 C18 Rh1 96.21(12) . . ?
C19 C18 H18 123.2 . . ?
C18 C19 H19 117.3 . . ?
C18 C19 C20 100.46(15) . . ?
C18 C19 C23 100.80(17) . . ?
C20 C19 H19 117.3 . . ?
C20 C19 C23 100.77(16) . . ?
C23 C19 H19 117.3 . . ?
Rh1 C20 H20 123.3 . . ?
C19 C20 Rh1 96.37(12) . . ?
C19 C20 H20 123.3 . . ?
C21 C20 Rh1 70.98(11) . . ?
C21 C20 C19 105.99(18) . . ?
C21 C20 H20 123.3 . . ?
Rh1 C21 H21 123.0 . . ?
C20 C21 Rh1 71.04(11) . . ?
C20 C21 H21 123.0 . . ?
C20 C21 C22 106.65(18) . . ?
C22 C21 Rh1 96.76(13) . . ?
C22 C21 H21 123.0 . . ?
C17 C22 H22 117.4 . . ?
C17 C22 C23 100.88(17) . . ?
C21 C22 C17 100.09(15) . . ?
C21 C22 H22 117.4 . . ?
C21 C22 C23 100.68(18) . . ?
C23 C22 H22 117.4 . . ?
C19 C23 H23A 112.9 . . ?
C19 C23 H23B 112.9 . . ?
C22 C23 C19 94.07(16) . . ?
C22 C23 H23A 112.9 . . ?
C22 C23 H23B 112.9 . . ?
H23A C23 H23B 110.3 . . ?
Cl1 C56 Cl2 113.36(19) . . ?
Cl1 C56 H56A 108.9 . . ?
Cl1 C56 H56B 108.9 . . ?
Cl2 C56 H56A 108.9 . . ?
Cl2 C56 H56B 108.9 . . ?
H56A C56 H56B 107.7 . . ?
Cl3 C57 H57A 108.8 . . ?
Cl3 C57 H57B 108.8 . . ?
Cl4 C57 Cl3 113.96(18) . . ?
Cl4 C57 H57A 108.8 . . ?
Cl4 C57 H57B 108.8 . . ?
H57A C57 H57B 107.7 . . ?
C25 C24 C29 115.85(16) . . ?
C25 C24 B1 122.47(16) . . ?
C29 C24 B1 121.41(16) . . ?
C24 C25 H25 118.9 . . ?
C26 C25 C24 122.22(18) . . ?
C26 C25 H25 118.9 . . ?
C25 C26 C30 118.5(2) . . ?
C27 C26 C25 120.97(18) . . ?
C27 C26 C30 120.46(19) . . ?
C26 C27 H27 120.9 . . ?
C26 C27 C28 118.13(17) . . ?
C28 C27 H27 120.9 . . ?
C27 C28 C31 118.91(17) . . ?
C29 C28 C27 120.84(18) . . ?
C29 C28 C31 120.24(18) . . ?
C24 C29 H29 119.0 . . ?
C28 C29 C24 121.96(17) . . ?
C28 C29 H29 119.0 . . ?
F1 C30 C26 111.1(2) . . ?
F2 C30 C26 115.5(2) . . ?
F2 C30 F1 104.2(3) . . ?
F2 C30 F3 109.1(3) . . ?
F3 C30 C26 113.8(4) . . ?
F3 C30 F1 101.9(3) . . ?
F1A C30 C26 111.9(9) . . ?
F1A C30 F3A 101.8(7) . . ?
F2A C30 C26 113.6(4) . . ?
F2A C30 F1A 115.5(9) . . ?
F2A C30 F3A 107.5(6) . . ?
F3A C30 C26 105.2(4) . . ?
F4 C31 C28 112.24(19) . . ?
F5 C31 F4 104.91(17) . . ?
F5 C31 C28 112.14(17) . . ?
F6 C31 F4 106.60(17) . . ?
F6 C31 F5 106.77(19) . . ?
F6 C31 C28 113.60(16) . . ?
C33 C32 C37 115.61(17) . . ?
C33 C32 B1 123.50(16) . . ?
C37 C32 B1 120.12(16) . . ?
C32 C33 H33 119.0 . . ?
C32 C33 C34 122.07(17) . . ?
C34 C33 H33 119.0 . . ?
C33 C34 C38 118.60(18) . . ?
C35 C34 C33 121.09(19) . . ?
C35 C34 C38 120.29(18) . . ?
C34 C35 H35 121.2 . . ?
C34 C35 C36 117.65(18) . . ?
C36 C35 H35 121.2 . . ?
C35 C36 C39 120.0(2) . . ?
C37 C36 C35 121.10(18) . . ?
C37 C36 C39 118.9(2) . . ?
C32 C37 H37 118.8 . . ?
C36 C37 C32 122.45(18) . . ?
C36 C37 H37 118.8 . . ?
F7 C38 F8 105.58(19) . . ?
F7 C38 C34 112.50(18) . . ?
F8 C38 C34 112.15(18) . . ?
F9 C38 F7 106.37(18) . . ?
F9 C38 F8 106.35(19) . . ?
F9 C38 C34 113.32(19) . . ?
F10 C39 C36 110.7(2) . . ?
F11 C39 C36 113.0(3) . . ?
F11 C39 F10 107.1(4) . . ?
F11 C39 F12 107.4(4) . . ?
F12 C39 C36 112.8(3) . . ?
F12 C39 F10 105.5(3) . . ?
F10A C39 C36 115.4(4) . . ?
F10A C39 F11A 100.4(6) . . ?
F11A C39 C36 109.9(5) . . ?
F12A C39 C36 115.5(6) . . ?
F12A C39 F10A 108.5(6) . . ?
F12A C39 F11A 105.6(7) . . ?
C41 C40 B1 121.75(15) . . ?
C45 C40 C41 115.77(16) . . ?
C45 C40 B1 122.15(16) . . ?
C40 C41 H41 118.8 . . ?
C42 C41 C40 122.33(17) . . ?
C42 C41 H41 118.8 . . ?
C41 C42 C46 118.38(18) . . ?
C43 C42 C41 121.04(18) . . ?
C43 C42 C46 120.55(18) . . ?
C42 C43 H43 121.1 . . ?
C44 C43 C42 117.72(17) . . ?
C44 C43 H43 121.1 . . ?
C43 C44 C45 121.24(18) . . ?
C43 C44 C47 120.54(18) . . ?
C45 C44 C47 118.21(19) . . ?
C40 C45 H45 119.1 . . ?
C44 C45 C40 121.87(18) . . ?
C44 C45 H45 119.1 . . ?
F00L C46 F13 106.9(2) . . ?
F00L C46 F14 106.48(19) . . ?
F00L C46 C42 113.39(18) . . ?
F13 C46 F14 105.28(18) . . ?
F13 C46 C42 112.63(18) . . ?
F14 C46 C42 111.63(19) . . ?
F15 C47 F17 105.5(2) . . ?
F15 C47 C44 112.55(17) . . ?
F16 C47 F15 105.6(2) . . ?
F16 C47 F17 106.50(18) . . ?
F16 C47 C44 113.2(2) . . ?
F17 C47 C44 112.86(17) . . ?
C49 C48 C53 115.78(16) . . ?
C49 C48 B1 121.87(16) . . ?
C53 C48 B1 121.98(16) . . ?
C48 C49 H49 118.9 . . ?
C50 C49 C48 122.28(17) . . ?
C50 C49 H49 118.9 . . ?
C49 C50 C54 118.10(18) . . ?
C51 C50 C49 120.87(17) . . ?
C51 C50 C54 121.01(18) . . ?
C50 C51 H51 121.1 . . ?
C50 C51 C52 117.84(17) . . ?
C52 C51 H51 121.1 . . ?
C51 C52 C53 121.31(18) . . ?
C51 C52 C55 118.73(18) . . ?
C53 C52 C55 119.96(18) . . ?
C48 C53 H53 119.1 . . ?
C52 C53 C48 121.88(17) . . ?
C52 C53 H53 119.1 . . ?
F18 C54 F19 106.99(17) . . ?
F18 C54 F20 106.10(17) . . ?
F18 C54 C50 113.27(18) . . ?
F19 C54 C50 112.36(17) . . ?
F20 C54 F19 105.32(18) . . ?
F20 C54 C50 112.25(17) . . ?
F21 C55 C52 110.1(2) . . ?
F22 C55 C52 113.5(2) . . ?
F22 C55 F21 102.2(3) . . ?
F23 C55 C52 115.0(3) . . ?
F23 C55 F21 104.2(3) . . ?
F23 C55 F22 110.6(3) . . ?
F21A C55 C52 111.1(5) . . ?
F21A C55 F23A 99.8(6) . . ?
F22A C55 C52 117.9(4) . . ?
F22A C55 F21A 108.2(7) . . ?
F22A C55 F23A 108.5(5) . . ?
F23A C55 C52 109.8(3) . . ?
C32 B1 C24 102.18(14) . . ?
C32 B1 C48 114.25(15) . . ?
C40 B1 C24 111.98(14) . . ?
C40 B1 C32 112.26(14) . . ?
C40 B1 C48 104.11(14) . . ?
C48 B1 C24 112.36(14) . . ?

loop_
_geom_bond_atom_site_label_1
_geom_bond_atom_site_label_2
_geom_bond_distance
_geom_bond_site_symmetry_2
_geom_bond_publ_flag
Rh1 S1 2.3687(5) . ?
Rh1 S2 2.3676(5) . ?
Rh1 C17 2.1452(19) . ?
Rh1 C18 2.1449(19) . ?
Rh1 C20 2.1391(19) . ?
Rh1 C21 2.1382(19) . ?
S1 C1 1.788(2) . ?
S1 C7 1.800(2) . ?
S2 C8 1.790(2) . ?
S2 C14 1.803(2) . ?
Si1 C2 1.896(2) . ?
Si1 C9 1.8990(19) . ?
Si1 C15 1.863(2) . ?
Si1 C16 1.860(2) . ?
C1 C2 1.400(3) . ?
C1 C6 1.391(3) . ?
C2 C3 1.404(3) . ?
C3 H3 0.9500 . ?
C3 C4 1.388(3) . ?
C4 H4 0.9500 . ?
C4 C5 1.381(4) . ?
C5 H5 0.9500 . ?
C5 C6 1.388(3) . ?
C6 H6 0.9500 . ?
C7 H7A 0.9800 . ?
C7 H7B 0.9800 . ?
C7 H7C 0.9800 . ?
C8 C9 1.402(3) . ?
C8 C13 1.392(3) . ?
C9 C10 1.407(3) . ?
C10 H10 0.9500 . ?
C10 C11 1.388(3) . ?
C11 H11 0.9500 . ?
C11 C12 1.382(3) . ?
C12 H12 0.9500 . ?
C12 C13 1.385(3) . ?
C13 H13 0.9500 . ?
C14 H14A 0.9800 . ?
C14 H14B 0.9800 . ?
C14 H14C 0.9800 . ?
C15 H15A 0.9800 . ?
C15 H15B 0.9800 . ?
C15 H15C 0.9800 . ?
C16 H16A 0.9800 . ?
C16 H16B 0.9800 . ?
C16 H16C 0.9800 . ?
C17 H17 1.0000 . ?
C17 C18 1.392(3) . ?
C17 C22 1.538(3) . ?
C18 H18 1.0000 . ?
C18 C19 1.534(3) . ?
C19 H19 1.0000 . ?
C19 C20 1.537(3) . ?
C19 C23 1.542(3) . ?
C20 H20 1.0000 . ?
C20 C21 1.392(3) . ?
C21 H21 1.0000 . ?
C21 C22 1.534(3) . ?
C22 H22 1.0000 . ?
C22 C23 1.539(3) . ?
C23 H23A 0.9900 . ?
C23 H23B 0.9900 . ?
Cl1 C56 1.732(3) . ?
Cl2 C56 1.745(4) . ?
C56 H56A 0.9900 . ?
C56 H56B 0.9900 . ?
Cl3 C57 1.748(3) . ?
Cl4 C57 1.738(3) . ?
C57 H57A 0.9900 . ?
C57 H57B 0.9900 . ?
F00L C46 1.328(2) . ?
F4 C31 1.344(2) . ?
F5 C31 1.341(3) . ?
F6 C31 1.331(3) . ?
F7 C38 1.336(3) . ?
F8 C38 1.338(3) . ?
F9 C38 1.336(3) . ?
F13 C46 1.339(3) . ?
F14 C46 1.346(3) . ?
F15 C47 1.328(3) . ?
F16 C47 1.328(3) . ?
F17 C47 1.329(3) . ?
F18 C54 1.335(3) . ?
F19 C54 1.343(3) . ?
F20 C54 1.343(3) . ?
C24 C25 1.395(3) . ?
C24 C29 1.407(3) . ?
C24 B1 1.642(3) . ?
C25 H25 0.9500 . ?
C25 C26 1.394(3) . ?
C26 C27 1.379(3) . ?
C26 C30 1.498(3) . ?
C27 H27 0.9500 . ?
C27 C28 1.390(3) . ?
C28 C29 1.391(3) . ?
C28 C31 1.494(3) . ?
C29 H29 0.9500 . ?
C30 F1 1.394(4) . ?
C30 F2 1.307(4) . ?
C30 F3 1.331(5) . ?
C30 F1A 1.308(11) . ?
C30 F2A 1.230(8) . ?
C30 F3A 1.416(7) . ?
C32 C33 1.397(3) . ?
C32 C37 1.402(3) . ?
C32 B1 1.637(3) . ?
C33 H33 0.9500 . ?
C33 C34 1.397(3) . ?
C34 C35 1.384(3) . ?
C34 C38 1.495(3) . ?
C35 H35 0.9500 . ?
C35 C36 1.388(3) . ?
C36 C37 1.385(3) . ?
C36 C39 1.496(3) . ?
C37 H37 0.9500 . ?
C39 F10 1.340(4) . ?
C39 F11 1.311(5) . ?
C39 F12 1.332(5) . ?
C39 F10A 1.309(7) . ?
C39 F11A 1.347(8) . ?
C39 F12A 1.285(8) . ?
C40 C41 1.402(3) . ?
C40 C45 1.401(2) . ?
C40 B1 1.635(3) . ?
C41 H41 0.9500 . ?
C41 C42 1.391(3) . ?
C42 C43 1.388(3) . ?
C42 C46 1.495(3) . ?
C43 H43 0.9500 . ?
C43 C44 1.386(3) . ?
C44 C45 1.397(3) . ?
C44 C47 1.497(3) . ?
C45 H45 0.9500 . ?
C48 C49 1.400(3) . ?
C48 C53 1.404(3) . ?
C48 B1 1.637(3) . ?
C49 H49 0.9500 . ?
C49 C50 1.398(3) . ?
C50 C51 1.385(3) . ?
C50 C54 1.493(3) . ?
C51 H51 0.9500 . ?
C51 C52 1.388(3) . ?
C52 C53 1.393(3) . ?
C52 C55 1.498(3) . ?
C53 H53 0.9500 . ?
C55 F21 1.376(4) . ?
C55 F22 1.309(4) . ?
C55 F23 1.302(5) . ?
C55 F21A 1.322(8) . ?
C55 F22A 1.258(7) . ?
C55 F23A 1.351(6) . ?

loop_
_geom_torsion_atom_site_label_1
_geom_torsion_atom_site_label_2
_geom_torsion_atom_site_label_3
_geom_torsion_atom_site_label_4
_geom_torsion
_geom_torsion_site_symmetry_1
_geom_torsion_site_symmetry_2
_geom_torsion_site_symmetry_3
_geom_torsion_site_symmetry_4
_geom_torsion_publ_flag
Rh1 S1 C1 C2 -95.63(15) . . . . ?
Rh1 S1 C1 C6 81.52(17) . . . . ?
Rh1 S2 C8 C9 -99.61(14) . . . . ?
Rh1 S2 C8 C13 77.05(16) . . . . ?
Rh1 C17 C18 C19 91.04(14) . . . . ?
Rh1 C17 C22 C21 -2.54(16) . . . . ?
Rh1 C17 C22 C23 -105.59(15) . . . . ?
Rh1 C18 C19 C20 2.64(16) . . . . ?
Rh1 C18 C19 C23 105.85(14) . . . . ?
Rh1 C20 C21 C22 91.56(14) . . . . ?
Rh1 C21 C22 C17 2.55(16) . . . . ?
Rh1 C21 C22 C23 105.77(14) . . . . ?
S1 C1 C2 Si1 -11.7(2) . . . . ?
S1 C1 C2 C3 176.12(15) . . . . ?
S1 C1 C6 C5 -177.59(18) . . . . ?
S2 C8 C9 Si1 -8.7(2) . . . . ?
S2 C8 C9 C10 176.86(15) . . . . ?
S2 C8 C13 C12 -177.24(16) . . . . ?
Si1 C2 C3 C4 -171.27(19) . . . . ?
Si1 C9 C10 C11 -174.85(18) . . . . ?
C1 C2 C3 C4 1.7(3) . . . . ?
C2 Si1 C9 C8 36.3(2) . . . . ?
C2 Si1 C9 C10 -149.29(15) . . . . ?
C2 C1 C6 C5 -0.6(3) . . . . ?
C2 C3 C4 C5 -0.7(4) . . . . ?
C3 C4 C5 C6 -0.9(4) . . . . ?
C4 C5 C6 C1 1.6(4) . . . . ?
C6 C1 C2 Si1 171.17(16) . . . . ?
C6 C1 C2 C3 -1.0(3) . . . . ?
C7 S1 C1 C2 148.20(16) . . . . ?
C7 S1 C1 C6 -34.6(2) . . . . ?
C8 C9 C10 C11 0.2(3) . . . . ?
C9 Si1 C2 C1 45.2(2) . . . . ?
C9 Si1 C2 C3 -142.75(16) . . . . ?
C9 C8 C13 C12 -0.8(3) . . . . ?
C9 C10 C11 C12 -0.1(3) . . . . ?
C10 C11 C12 C13 -0.4(3) . . . . ?
C11 C12 C13 C8 0.9(3) . . . . ?
C13 C8 C9 Si1 174.67(15) . . . . ?
C13 C8 C9 C10 0.2(3) . . . . ?
C14 S2 C8 C9 145.81(15) . . . . ?
C14 S2 C8 C13 -37.53(18) . . . . ?
C15 Si1 C2 C1 165.90(18) . . . . ?
C15 Si1 C2 C3 -22.04(19) . . . . ?
C15 Si1 C9 C8 -85.0(2) . . . . ?
C15 Si1 C9 C10 89.45(18) . . . . ?
C16 Si1 C2 C1 -75.50(19) . . . . ?
C16 Si1 C2 C3 96.56(18) . . . . ?
C16 Si1 C9 C8 156.29(17) . . . . ?
C16 Si1 C9 C10 -29.30(18) . . . . ?
C17 C18 C19 C20 -69.42(19) . . . . ?
C17 C18 C19 C23 33.8(2) . . . . ?
C17 C22 C23 C19 51.25(19) . . . . ?
C18 C17 C22 C21 69.53(19) . . . . ?
C18 C17 C22 C23 -33.5(2) . . . . ?
C18 C19 C20 Rh1 -2.65(16) . . . . ?
C18 C19 C20 C21 69.34(19) . . . . ?
C18 C19 C23 C22 -51.37(18) . . . . ?
C19 C20 C21 Rh1 -91.33(13) . . . . ?
C19 C20 C21 C22 0.2(2) . . . . ?
C20 C19 C23 C22 51.60(18) . . . . ?
C20 C21 C22 C17 -69.63(19) . . . . ?
C20 C21 C22 C23 33.6(2) . . . . ?
C21 C22 C23 C19 -51.34(18) . . . . ?
C22 C17 C18 Rh1 -91.25(14) . . . . ?
C22 C17 C18 C19 -0.2(2) . . . . ?
C23 C19 C20 Rh1 -105.89(14) . . . . ?
C23 C19 C20 C21 -33.9(2) . . . . ?
C24 C25 C26 C27 1.8(3) . . . . ?
C24 C25 C26 C30 -176.13(19) . . . . ?
C25 C24 C29 C28 1.3(3) . . . . ?
C25 C24 B1 C32 87.7(2) . . . . ?
C25 C24 B1 C40 -151.97(17) . . . . ?
C25 C24 B1 C48 -35.2(2) . . . . ?
C25 C26 C27 C28 -0.2(3) . . . . ?
C25 C26 C30 F1 56.7(3) . . . . ?
C25 C26 C30 F2 175.1(3) . . . . ?
C25 C26 C30 F3 -57.6(4) . . . . ?
C25 C26 C30 F1A -39.8(8) . . . . ?
C25 C26 C30 F2A 93.2(8) . . . . ?
C25 C26 C30 F3A -149.5(6) . . . . ?
C26 C27 C28 C29 -0.7(3) . . . . ?
C26 C27 C28 C31 178.74(18) . . . . ?
C27 C26 C30 F1 -121.2(3) . . . . ?
C27 C26 C30 F2 -2.8(4) . . . . ?
C27 C26 C30 F3 124.5(4) . . . . ?
C27 C26 C30 F1A 142.3(7) . . . . ?
C27 C26 C30 F2A -84.7(8) . . . . ?
C27 C26 C30 F3A 32.6(6) . . . . ?
C27 C28 C29 C24 0.1(3) . . . . ?
C27 C28 C31 F4 44.9(3) . . . . ?
C27 C28 C31 F5 -72.9(3) . . . . ?
C27 C28 C31 F6 165.91(18) . . . . ?
C29 C24 C25 C26 -2.2(3) . . . . ?
C29 C24 B1 C32 -86.11(19) . . . . ?
C29 C24 B1 C40 34.2(2) . . . . ?
C29 C24 B1 C48 150.99(16) . . . . ?
C29 C28 C31 F4 -135.70(19) . . . . ?
C29 C28 C31 F5 106.5(2) . . . . ?
C29 C28 C31 F6 -14.7(3) . . . . ?
C30 C26 C27 C28 177.6(2) . . . . ?
C31 C28 C29 C24 -179.30(18) . . . . ?
C32 C33 C34 C35 -0.5(3) . . . . ?
C32 C33 C34 C38 -179.12(18) . . . . ?
C33 C32 C37 C36 1.4(3) . . . . ?
C33 C32 B1 C24 -91.52(19) . . . . ?
C33 C32 B1 C40 148.34(17) . . . . ?
C33 C32 B1 C48 30.1(2) . . . . ?
C33 C34 C35 C36 0.9(3) . . . . ?
C33 C34 C38 F7 -52.1(3) . . . . ?
C33 C34 C38 F8 66.7(3) . . . . ?
C33 C34 C38 F9 -172.85(18) . . . . ?
C34 C35 C36 C37 -0.2(3) . . . . ?
C34 C35 C36 C39 -179.5(2) . . . . ?
C35 C34 C38 F7 129.2(2) . . . . ?
C35 C34 C38 F8 -111.9(2) . . . . ?
C35 C34 C38 F9 8.5(3) . . . . ?
C35 C36 C37 C32 -1.0(3) . . . . ?
C35 C36 C39 F10 -101.8(4) . . . . ?
C35 C36 C39 F11 138.1(5) . . . . ?
C35 C36 C39 F12 16.1(4) . . . . ?
C35 C36 C39 F10A -140.8(7) . . . . ?
C35 C36 C39 F11A 106.6(6) . . . . ?
C35 C36 C39 F12A -12.7(8) . . . . ?
C37 C32 C33 C34 -0.7(3) . . . . ?
C37 C32 B1 C24 77.99(19) . . . . ?
C37 C32 B1 C40 -42.1(2) . . . . ?
C37 C32 B1 C48 -160.40(16) . . . . ?
C37 C36 C39 F10 78.8(4) . . . . ?
C37 C36 C39 F11 -41.2(5) . . . . ?
C37 C36 C39 F12 -163.3(4) . . . . ?
C37 C36 C39 F10A 39.8(7) . . . . ?
C37 C36 C39 F11A -72.8(6) . . . . ?
C37 C36 C39 F12A 167.9(7) . . . . ?
C38 C34 C35 C36 179.53(19) . . . . ?
C39 C36 C37 C32 178.3(2) . . . . ?
C40 C41 C42 C43 -1.3(3) . . . . ?
C40 C41 C42 C46 176.71(18) . . . . ?
C41 C40 C45 C44 -0.2(3) . . . . ?
C41 C40 B1 C24 34.7(2) . . . . ?
C41 C40 B1 C32 148.94(16) . . . . ?
C41 C40 B1 C48 -86.96(19) . . . . ?
C41 C42 C43 C44 -0.2(3) . . . . ?
C41 C42 C46 F00L 163.3(2) . . . . ?
C41 C42 C46 F13 41.8(3) . . . . ?
C41 C42 C46 F14 -76.4(2) . . . . ?
C42 C43 C44 C45 1.5(3) . . . . ?
C42 C43 C44 C47 -177.27(18) . . . . ?
C43 C42 C46 F00L -18.6(3) . . . . ?
C43 C42 C46 F13 -140.18(19) . . . . ?
C43 C42 C46 F14 101.6(2) . . . . ?
C43 C44 C45 C40 -1.2(3) . . . . ?
C43 C44 C47 F15 122.2(2) . . . . ?
C43 C44 C47 F16 2.6(3) . . . . ?
C43 C44 C47 F17 -118.5(2) . . . . ?
C45 C40 C41 C42 1.5(3) . . . . ?
C45 C40 B1 C24 -152.16(16) . . . . ?
C45 C40 B1 C32 -37.9(2) . . . . ?
C45 C40 B1 C48 86.21(19) . . . . ?
C45 C44 C47 F15 -56.6(3) . . . . ?
C45 C44 C47 F16 -176.22(19) . . . . ?
C45 C44 C47 F17 62.7(2) . . . . ?
C46 C42 C43 C44 -178.20(18) . . . . ?
C47 C44 C45 C40 177.52(17) . . . . ?
C48 C49 C50 C51 1.9(3) . . . . ?
C48 C49 C50 C54 -179.50(17) . . . . ?
C49 C48 C53 C52 1.1(3) . . . . ?
C49 C48 B1 C24 -29.3(2) . . . . ?
C49 C48 B1 C32 -145.08(16) . . . . ?
C49 C48 B1 C40 92.13(18) . . . . ?
C49 C50 C51 C52 0.0(3) . . . . ?
C49 C50 C54 F18 166.81(18) . . . . ?
C49 C50 C54 F19 -71.8(2) . . . . ?
C49 C50 C54 F20 46.7(2) . . . . ?
C50 C51 C52 C53 -1.2(3) . . . . ?
C50 C51 C52 C55 178.99(18) . . . . ?
C51 C50 C54 F18 -14.6(3) . . . . ?
C51 C50 C54 F19 106.8(2) . . . . ?
C51 C50 C54 F20 -134.70(19) . . . . ?
C51 C52 C53 C48 0.7(3) . . . . ?
C51 C52 C55 F21 -46.7(3) . . . . ?
C51 C52 C55 F22 67.2(4) . . . . ?
C51 C52 C55 F23 -164.0(4) . . . . ?
C51 C52 C55 F21A -141.2(5) . . . . ?
C51 C52 C55 F22A -15.7(7) . . . . ?
C51 C52 C55 F23A 109.3(6) . . . . ?
C53 C48 C49 C50 -2.3(3) . . . . ?
C53 C48 B1 C24 158.05(16) . . . . ?
C53 C48 B1 C32 42.2(2) . . . . ?
C53 C48 B1 C40 -80.57(19) . . . . ?
C53 C52 C55 F21 133.5(3) . . . . ?
C53 C52 C55 F22 -112.6(4) . . . . ?
C53 C52 C55 F23 16.2(4) . . . . ?
C53 C52 C55 F21A 39.0(5) . . . . ?
C53 C52 C55 F22A 164.6(6) . . . . ?
C53 C52 C55 F23A -70.5(6) . . . . ?
C54 C50 C51 C52 -178.60(17) . . . . ?
C55 C52 C53 C48 -179.53(17) . . . . ?
B1 C24 C25 C26 -176.37(17) . . . . ?
B1 C24 C29 C28 175.51(17) . . . . ?
B1 C32 C33 C34 169.28(17) . . . . ?
B1 C32 C37 C36 -168.88(17) . . . . ?
B1 C40 C41 C42 175.07(17) . . . . ?
B1 C40 C45 C44 -173.80(16) . . . . ?
B1 C48 C49 C50 -175.45(16) . . . . ?
B1 C48 C53 C52 174.18(16) . . . . ?
